data_8103874
loop_
_publ_author_name
'Bajan, B.'
'Meyer, H.J.'

_publ_section_title
;
 Crystal structure of triindium nonachloro dititanate, In3 Ti2 Cl9
;
_journal_name_full 'Zeitschrift fuer Kristallographie (149,1979-)'
_journal_page_first 817
_journal_page_last 817
_journal_volume 211
_journal_year 1996
_chemical_formula_sum 'Cl9 In3 Ti2'
_chemical_name_systematic 'In3 (Ti2 Cl9)'
_space_group_IT_number 194
_symmetry_space_group_name_Hall '-P 6c 2c'
_symmetry_space_group_name_H-M 'P 63/m m c'
_cell_angle_alpha 90
_cell_angle_beta 90
_cell_angle_gamma 120
_cell_formula_units_Z 2
_cell_length_a 7.0585
_cell_length_b 7.0585
_cell_length_c 17.291
_cell_volume 746.063
_citation_journal_id_ASTM ZEKRDZ
_cod_data_source_file Bajan_ZEKRDZ_1996_1926.cif
_cod_data_source_block Cl9In3Ti2
_cod_original_cell_volume 746.0631
_cod_database_code 8103874

loop_
_symmetry_equiv_pos_as_xyz
x,y,z
x-y,x,z+1/2
-y,x-y,z
-x,-y,z+1/2
-x+y,-x,z
y,-x+y,z+1/2
-y,-x,-z+1/2
x-y,-y,-z
x,x-y,-z+1/2
y,x,-z
-x+y,y,-z+1/2
-x,-x+y,-z
-x,-y,-z
-x+y,-x,-z-1/2
y,-x+y,-z
x,y,-z-1/2
x-y,x,-z
-y,x-y,-z-1/2
y,x,z-1/2
-x+y,y,z
-x,-x+y,z-1/2
-y,-x,z
x-y,-y,z-1/2
x,x-y,z

loop_
_atom_site_label
_atom_site_type_symbol
_atom_site_fract_x
_atom_site_fract_y
_atom_site_fract_z
_atom_site_occupancy
_atom_site_U_iso_or_equiv
In1 In+1 0.3333 0.6667 0.43598 1 0.0
In2 In+1 0 0 0.2654 0.5 0.0
Cl1 Cl-1 0.50645 1.0129 0.25 1 0.0
Ti1 Ti+3 0.3333 0.6667 0.66277 1 0.0
Cl2 Cl-1 0.17204 0.34408 0.58854 1 0.0
